data_7125143
loop_
_publ_author_name
'Coogan, M. P.'
'Platts, J. A.'

_publ_section_title
;
 Blue rhenium tricarbonyl DPPZ complexes - low energy charge-transfer
 absorption at tissue-penetrating wavelengths.
;
_journal_issue 84
_journal_name_full 'Chemical communications (Cambridge, England)'
_journal_page_first 12498
_journal_page_last 12501
_journal_paper_doi 10.1039/c6cc07125b
_journal_volume 52
_journal_year 2016
_chemical_formula_moiety 'C10.5 H5 Br0.5 Mn0.5 N2 O1.5'
_chemical_formula_sum 'C10.5 H6 Br0.5 Mn0.5 N2 O2'
_chemical_formula_weight 259.60
_chemical_name_common MnBrCO3dppz
_chemical_name_systematic MnBrCO3dppz
_space_group_crystal_system monoclinic
_space_group_IT_number 12
_space_group_name_Hall '-C 2y'
_space_group_name_H-M_alt 'C 1 2/m 1'
_atom_sites_solution_hydrogens geom
_atom_sites_solution_primary direct
_audit_creation_date 2016-06-08
_audit_creation_method
;
Olex2 1.2-ac21
(compiled 2015.09.16 svn.r134, GUI svn.r4998)
;
_audit_update_record
;
2016-08-22 deposited with the CCDC.
2016-09-29 downloaded from the CCDC.
;
_cell_angle_alpha 90
_cell_angle_beta 97.067(2)
_cell_angle_gamma 90
_cell_formula_units_Z 8
_cell_length_a 23.4756(5)
_cell_length_b 12.4761(3)
_cell_length_c 7.29758(16)
_cell_measurement_reflns_used 5605
_cell_measurement_temperature 292.78(10)
_cell_measurement_theta_max 77.0350
_cell_measurement_theta_min 3.7780
_cell_volume 2121.11(8)
_computing_cell_refinement 'CrysAlisPro 1.171.38.43d (Rigaku OD, 2015)'
_computing_data_collection 'CrysAlisPro 1.171.38.43d (Rigaku OD, 2015)'
_computing_data_reduction 'CrysAlisPro 1.171.38.43d (Rigaku OD, 2015)'
_computing_molecular_graphics 'Olex2 (Dolomanov et al., 2009)'
_computing_publication_material 'Olex2 (Dolomanov et al., 2009)'
_computing_structure_refinement 'ShelXL (Sheldrick, 2008)'
_computing_structure_solution 'ShelXT (Sheldrick, 2015)'
_diffrn_ambient_environment air
_diffrn_ambient_temperature 292.78(10)
_diffrn_detector 'CCD plate'
_diffrn_detector_area_resol_mean 5.2303
_diffrn_detector_type AtlasS2
_diffrn_measured_fraction_theta_full 1.000
_diffrn_measured_fraction_theta_max 0.992
_diffrn_measurement_details
;
List of Runs (angles in degrees, time in seconds):

  # Type    Start    End  Width  t~exp~   \w     \q     \k     \f   Frames
#--------------------------------------------------------------------------
  1  \w   -110.00 -18.00   1.00    1.00    --  -38.50 -38.00-150.00   92
  2  \w    -64.00  30.00   1.00    1.00    --  -38.50  57.00   0.00   94
  3  \w     17.00 111.00   1.00    1.00    --   42.14  57.00-150.00   94
  4  \w     23.00  96.00   1.00    1.00    --   42.14-125.00 -90.00   73
  5  \w    100.00 178.00   1.00    1.64    --  111.00 111.00 -30.00   78
  6  \w     71.00 178.00   1.00    1.64    --  111.00  15.00 -60.00  107
  7  \w    100.00 178.00   1.00    1.64    --  111.00 111.00  60.00   78
  8  \w    100.00 178.00   1.00    1.64    --  111.00 111.00 150.00   78
  9  \w     99.00 178.00   1.00    1.64    --  111.00  88.00 -74.00   79
 10  \w     40.00 141.00   1.00    1.64    --  111.00 -77.00-180.00  101
 11  \w     31.00 109.00   1.00    1.64    --  111.00 -94.00  60.00   78
 12  \w     41.00 133.00   1.00    1.64    --  111.00 -45.00 150.00   92
 13  \w     85.00 178.00   1.00    1.64    --  111.00  61.00 150.00   93
 14  \w    -29.00  63.00   1.00    1.00    --   42.14 -38.00  60.00   92
 15  \w     17.00 111.00   1.00    1.00    --   42.14  57.00  30.00   94
 16  \w     17.00 111.00   1.00    1.00    --   42.14  57.00 120.00   94
 17  \w     81.00 176.00   1.00    1.64    --  111.00  77.00  90.00   95
 18  \w     85.00 178.00   1.00    1.64    --  111.00  61.00-150.00   93
 19  \w     71.00 178.00   1.00    1.64    --  111.00  15.00  60.00  107
;
_diffrn_measurement_device 'four-circle diffractometer'
_diffrn_measurement_device_type 'SuperNova, Dual, Cu at zero, AtlasS2'
_diffrn_measurement_method '\w scans'
_diffrn_orient_matrix_type 'CrysAlisPro convention (1999,Acta A55,543-557)'
_diffrn_orient_matrix_UB_11 -0.0099969000
_diffrn_orient_matrix_UB_12 0.0753962000
_diffrn_orient_matrix_UB_13 0.1601252000
_diffrn_orient_matrix_UB_21 0.0421614000
_diffrn_orient_matrix_UB_22 0.0813919000
_diffrn_orient_matrix_UB_23 -0.0667219000
_diffrn_orient_matrix_UB_31 -0.0499666000
_diffrn_orient_matrix_UB_32 0.0541268000
_diffrn_orient_matrix_UB_33 -0.1231991000
_diffrn_radiation_monochromator mirror
_diffrn_radiation_probe x-ray
_diffrn_radiation_type CuK\a
_diffrn_radiation_wavelength 1.54184
_diffrn_reflns_av_R_equivalents 0.0372
_diffrn_reflns_av_unetI/netI 0.0263
_diffrn_reflns_Laue_measured_fraction_full 1.000
_diffrn_reflns_Laue_measured_fraction_max 0.992
_diffrn_reflns_limit_h_max 28
_diffrn_reflns_limit_h_min -29
_diffrn_reflns_limit_k_max 15
_diffrn_reflns_limit_k_min -15
_diffrn_reflns_limit_l_max 9
_diffrn_reflns_limit_l_min -9
_diffrn_reflns_number 11582
_diffrn_reflns_point_group_measured_fraction_full 1.000
_diffrn_reflns_point_group_measured_fraction_max 0.992
_diffrn_reflns_theta_full 67.684
_diffrn_reflns_theta_max 77.309
_diffrn_reflns_theta_min 3.795
_diffrn_source 'micro-focus sealed X-ray tube'
_diffrn_source_type 'SuperNova (Cu) X-ray Source'
_exptl_absorpt_coefficient_mu 7.582
_exptl_absorpt_correction_T_max 1.00000
_exptl_absorpt_correction_T_min 0.65337
_exptl_absorpt_correction_type multi-scan
_exptl_absorpt_process_details
;
CrysAlisPro 1.171.38.43d (Rigaku Oxford Diffraction, 2015)
Empirical absorption correction using spherical harmonics,
 implemented in SCALE3 ABSPACK scaling algorithm.
;
_exptl_crystal_colour Orange
_exptl_crystal_density_diffrn 1.626
_exptl_crystal_description block
_exptl_crystal_F_000 1032
_exptl_crystal_size_max 0.2
_exptl_crystal_size_mid 0.2
_exptl_crystal_size_min 0.1
_refine_diff_density_max 0.533
_refine_diff_density_min -0.383
_refine_diff_density_rms 0.065
_refine_ls_extinction_method none
_refine_ls_goodness_of_fit_ref 1.061
_refine_ls_hydrogen_treatment constr
_refine_ls_matrix_type full
_refine_ls_number_parameters 142
_refine_ls_number_reflns 2340
_refine_ls_number_restraints 0
_refine_ls_restrained_S_all 1.061
_refine_ls_R_factor_all 0.0304
_refine_ls_R_factor_gt 0.0268
_refine_ls_shift/su_max 0.001
_refine_ls_shift/su_mean 0.000
_refine_ls_structure_factor_coef Fsqd
_refine_ls_weighting_details 'w=1/[\s^2^(Fo^2^)+(0.0352P)^2^+2.2005P] where P=(Fo^2^+2Fc^2^)/3'
_refine_ls_weighting_scheme calc
_refine_ls_wR_factor_gt 0.0690
_refine_ls_wR_factor_ref 0.0717
_reflns_Friedel_coverage 0.000
_reflns_number_gt 2142
_reflns_number_total 2340
_reflns_threshold_expression 'I > 2\s(I)'
_cod_data_source_file c6cc07125b2.cif
_cod_data_source_block mc143
_cod_original_formula_sum 'C10.50 H6 Br0.50 Mn0.50 N2 O2'
_cod_database_code 7125143
_shelxl_version_number 2014/6
_chemical_oxdiff_formula 'C21 H10 N4O3 Br1 Mn1'
_chemical_oxdiff_usercomment 'Mn dppz br 100K'
_shelx_space_group_comment
;
The symmetry employed for this shelxl refinement is uniquely defined
by the following loop, which should always be used as a source of
symmetry information in preference to the above space-group names.
They are only intended as comments.
;
_reflns_odcompleteness_completeness 100.00
_reflns_odcompleteness_iscentric 1
_reflns_odcompleteness_theta 74.33
_olex2_refinement_description
;
1. Fixed Uiso
 At 1.2 times of:
  All C(H) groups
2.a Aromatic/amide H refined with riding coordinates:
 C12(H12), C11(H11), C10(H10), C16(H16), C17(H17)
;
_olex2_date_sample_data_collection 2016-06-08
_olex2_submission_special_instructions 'No special instructions were received'
_oxdiff_exptl_absorpt_empirical_details
;
Empirical correction (ABSPACK) includes:
- Absorption correction using spherical harmonics
- Frame scaling
;
_oxdiff_exptl_absorpt_empirical_full_max 1.520
_oxdiff_exptl_absorpt_empirical_full_min 0.788

loop_
_space_group_symop_operation_xyz
'x, y, z'
'-x, y, -z'
'x+1/2, y+1/2, z'
'-x+1/2, y+1/2, -z'
'-x, -y, -z'
'x, -y, z'
'-x+1/2, -y+1/2, -z'
'x+1/2, -y+1/2, z'

loop_
_atom_site_label
_atom_site_type_symbol
_atom_site_fract_x
_atom_site_fract_y
_atom_site_fract_z
_atom_site_U_iso_or_equiv
_atom_site_adp_type
_atom_site_occupancy
_atom_site_site_symmetry_order
_atom_site_calc_flag
_atom_site_refinement_flags_posn
_atom_site_refinement_flags_adp
_atom_site_refinement_flags_occupancy
Br1 Br 0.73841(2) 0.5000 1.10981(4) 0.02280(10) Uani 1 2 d S T P
Mn2 Mn 0.79583(2) 0.5000 0.83710(6) 0.01902(12) Uani 1 2 d S T P
O3 O 0.86318(9) 0.5000 0.5233(3) 0.0270(4) Uani 1 2 d S T P
O5 O 0.87488(7) 0.66597(14) 1.0096(2) 0.0367(4) Uani 1 1 d . . .
N7 N 0.73578(7) 0.39514(13) 0.7123(2) 0.0187(3) Uani 1 1 d . . .
N14 N 0.55203(7) 0.38620(15) 0.3391(2) 0.0243(4) Uani 1 1 d . . .
C12 C 0.73562(9) 0.28814(16) 0.7271(3) 0.0211(4) Uani 1 1 d . . .
H12 H 0.7660 0.2547 0.7990 0.025 Uiso 1 1 calc R . .
C8 C 0.69074(8) 0.44200(15) 0.6087(3) 0.0187(4) Uani 1 1 d . . .
C4 C 0.83714(12) 0.5000 0.6412(4) 0.0211(6) Uani 1 2 d S T P
C9 C 0.64506(8) 0.38435(16) 0.5159(3) 0.0202(4) Uani 1 1 d . . .
C13 C 0.59645(8) 0.44279(16) 0.4182(3) 0.0209(4) Uani 1 1 d . . .
C11 C 0.69149(9) 0.22496(17) 0.6382(3) 0.0235(4) Uani 1 1 d . . .
H11 H 0.6928 0.1508 0.6513 0.028 Uiso 1 1 calc R . .
C15 C 0.50637(9) 0.44278(18) 0.2584(3) 0.0254(4) Uani 1 1 d . . .
C10 C 0.64614(9) 0.27234(17) 0.5312(3) 0.0226(4) Uani 1 1 d . . .
H10 H 0.6168 0.2310 0.4702 0.027 Uiso 1 1 calc R . .
C6 C 0.84368(9) 0.60235(18) 0.9455(3) 0.0259(4) Uani 1 1 d . . .
C16 C 0.45745(9) 0.3870(2) 0.1734(3) 0.0305(5) Uani 1 1 d . . .
H16 H 0.4570 0.3125 0.1725 0.037 Uiso 1 1 calc R . .
C17 C 0.41100(9) 0.4433(2) 0.0929(3) 0.0335(5) Uani 1 1 d . . .
H17 H 0.3790 0.4065 0.0374 0.040 Uiso 1 1 calc R . .

loop_
_atom_site_aniso_label
_atom_site_aniso_U_11
_atom_site_aniso_U_22
_atom_site_aniso_U_33
_atom_site_aniso_U_23
_atom_site_aniso_U_13
_atom_site_aniso_U_12
Br1 0.02065(16) 0.02560(16) 0.02124(16) 0.000 -0.00108(11) 0.000
Mn2 0.0156(2) 0.0192(2) 0.0212(2) 0.000 -0.00188(17) 0.000
O3 0.0241(10) 0.0267(10) 0.0306(12) 0.000 0.0041(9) 0.000
O5 0.0281(8) 0.0368(9) 0.0437(10) -0.0109(8) -0.0012(7) -0.0092(7)
N7 0.0178(8) 0.0214(8) 0.0165(8) -0.0006(6) 0.0010(6) -0.0003(6)
N14 0.0193(8) 0.0367(10) 0.0165(8) -0.0017(7) 0.0011(6) -0.0022(7)
C12 0.0228(10) 0.0204(9) 0.0200(9) 0.0001(7) 0.0022(8) 0.0016(8)
C8 0.0177(9) 0.0231(10) 0.0154(8) -0.0009(7) 0.0026(7) -0.0001(7)
C4 0.0228(14) 0.0154(12) 0.0226(14) 0.000 -0.0072(11) 0.000
C9 0.0181(9) 0.0256(10) 0.0171(9) -0.0012(7) 0.0025(7) -0.0009(7)
C13 0.0173(9) 0.0308(11) 0.0148(9) -0.0013(8) 0.0031(7) -0.0011(8)
C11 0.0259(10) 0.0212(9) 0.0237(10) -0.0006(8) 0.0034(8) -0.0022(8)
C15 0.0191(9) 0.0434(12) 0.0141(9) -0.0002(9) 0.0031(7) -0.0020(9)
C10 0.0214(9) 0.0273(10) 0.0191(9) -0.0047(8) 0.0027(7) -0.0052(8)
C6 0.0217(10) 0.0297(10) 0.0257(10) -0.0006(8) 0.0006(8) 0.0028(8)
C16 0.0228(10) 0.0485(13) 0.0203(10) -0.0034(9) 0.0035(8) -0.0057(10)
C17 0.0190(10) 0.0643(16) 0.0172(10) -0.0036(10) 0.0025(8) -0.0051(10)

loop_
_atom_type_symbol
_atom_type_description
_atom_type_scat_dispersion_real
_atom_type_scat_dispersion_imag
_atom_type_scat_source
C C 0.0181 0.0091 'International Tables Vol C Tables 4.2.6.8 and 6.1.1.4'
H H 0.0000 0.0000 'International Tables Vol C Tables 4.2.6.8 and 6.1.1.4'
Br Br -0.6763 1.2805 'International Tables Vol C Tables 4.2.6.8 and 6.1.1.4'
Mn Mn -0.5299 2.8052 'International Tables Vol C Tables 4.2.6.8 and 6.1.1.4'
N N 0.0311 0.0180 'International Tables Vol C Tables 4.2.6.8 and 6.1.1.4'
O O 0.0492 0.0322 'International Tables Vol C Tables 4.2.6.8 and 6.1.1.4'

loop_
_geom_angle_atom_site_label_1
_geom_angle_atom_site_label_2
_geom_angle_atom_site_label_3
_geom_angle
_geom_angle_site_symmetry_1
_geom_angle_site_symmetry_3
N7 Mn2 Br1 86.89(5) . .
N7 Mn2 Br1 86.89(5) 6_565 .
N7 Mn2 N7 79.20(9) . 6_565
C4 Mn2 Br1 179.97(9) . .
C4 Mn2 N7 93.13(8) . .
C4 Mn2 N7 93.13(8) . 6_565
C6 Mn2 Br1 91.04(7) . .
C6 Mn2 Br1 91.04(7) 6_565 .
C6 Mn2 N7 174.58(8) . .
C6 Mn2 N7 95.70(8) . 6_565
C6 Mn2 N7 95.70(8) 6_565 .
C6 Mn2 N7 174.58(8) 6_565 6_565
C6 Mn2 C4 88.94(9) . .
C6 Mn2 C4 88.94(9) 6_565 .
C6 Mn2 C6 89.34(14) 6_565 .
C12 N7 Mn2 127.47(14) . .
C12 N7 C8 117.72(17) . .
C8 N7 Mn2 114.77(13) . .
C13 N14 C15 116.59(19) . .
N7 C12 H12 118.8 . .
N7 C12 C11 122.32(19) . .
C11 C12 H12 118.8 . .
N7 C8 C8 115.57(11) . 6_565
N7 C8 C9 123.30(18) . .
C9 C8 C8 121.03(12) . 6_565
O3 C4 Mn2 178.9(3) . .
C8 C9 C13 119.10(18) . .
C8 C9 C10 118.03(18) . .
C10 C9 C13 122.73(18) . .
N14 C13 C9 118.00(19) . .
N14 C13 C13 122.04(12) . 6_565
C13 C13 C9 119.87(11) 6_565 .
C12 C11 H11 120.0 . .
C10 C11 C12 119.98(19) . .
C10 C11 H11 120.0 . .
N14 C15 C15 121.37(12) . 6_565
N14 C15 C16 119.3(2) . .
C16 C15 C15 119.37(14) . 6_565
C9 C10 H10 120.7 . .
C11 C10 C9 118.64(19) . .
C11 C10 H10 120.7 . .
O5 C6 Mn2 177.9(2) . .
C15 C16 H16 120.1 . .
C17 C16 C15 119.7(2) . .
C17 C16 H16 120.1 . .
C16 C17 C17 120.89(15) . 6_565
C16 C17 H17 119.6 . .
C17 C17 H17 119.6 6_565 .

loop_
_geom_bond_atom_site_label_1
_geom_bond_atom_site_label_2
_geom_bond_distance
_geom_bond_site_symmetry_2
Br1 Mn2 2.5373(5) .
Mn2 N7 2.0524(17) .
Mn2 N7 2.0524(16) 6_565
Mn2 C4 1.824(3) .
Mn2 C6 1.816(2) 6_565
Mn2 C6 1.816(2) .
O3 C4 1.115(4) .
O5 C6 1.141(3) .
N7 C12 1.339(3) .
N7 C8 1.354(3) .
N14 C13 1.331(3) .
N14 C15 1.356(3) .
C12 H12 0.9300 .
C12 C11 1.396(3) .
C8 C8 1.447(4) 6_565
C8 C9 1.395(3) .
C9 C13 1.464(3) .
C9 C10 1.402(3) .
C13 C13 1.428(4) 6_565
C11 H11 0.9300 .
C11 C10 1.374(3) .
C15 C15 1.428(5) 6_565
C15 C16 1.419(3) .
C10 H10 0.9300 .
C16 H16 0.9300 .
C16 C17 1.367(3) .
C17 C17 1.416(5) 6_565
C17 H17 0.9300 .

loop_
_geom_torsion_atom_site_label_1
_geom_torsion_atom_site_label_2
_geom_torsion_atom_site_label_3
_geom_torsion_atom_site_label_4
_geom_torsion
_geom_torsion_site_symmetry_1
_geom_torsion_site_symmetry_4
Mn2 N7 C12 C11 178.57(14) . .
Mn2 N7 C8 C8 -2.58(13) . 6_565
Mn2 N7 C8 C9 -178.79(14) . .
N7 C12 C11 C10 -0.1(3) . .
N7 C8 C9 C13 175.73(16) . .
N7 C8 C9 C10 0.0(3) . .
N14 C15 C16 C17 179.51(18) . .
C12 N7 C8 C8 175.42(13) . 6_565
C12 N7 C8 C9 -0.8(3) . .
C12 C11 C10 C9 -0.8(3) . .
C8 N7 C12 C11 0.9(3) . .
C8 C8 C9 C13 -0.3(2) 6_565 .
C8 C8 C9 C10 -176.06(12) 6_565 .
C8 C9 C13 N14 -176.46(17) . .
C8 C9 C13 C13 0.3(2) . 6_565
C8 C9 C10 C11 0.8(3) . .
C13 N14 C15 C15 0.2(2) . 6_565
C13 N14 C15 C16 -179.36(17) . .
C13 C9 C10 C11 -174.79(17) . .
C15 N14 C13 C9 176.48(16) . .
C15 N14 C13 C13 -0.2(2) . 6_565
C15 C15 C16 C17 -0.1(2) 6_565 .
C15 C16 C17 C17 0.1(2) . 6_565
C10 C9 C13 N14 -0.9(3) . .
C10 C9 C13 C13 175.85(14) . 6_565

loop_
_smtbx_masks_void_nr
_smtbx_masks_void_average_x
_smtbx_masks_void_average_y
_smtbx_masks_void_average_z
_smtbx_masks_void_volume
_smtbx_masks_void_count_electrons
1 0.000 0.500 -0.618 192.6 46.8
2 0.500 0.000 -0.194 192.6 46.8
